data_4507527
loop_
_publ_author_name
'Xu, Ling'
'Kwon, Young-Uk'
'de Castro, Baltazar'
'Cunha-Silva, Lu\'is'

_publ_section_title
;
 Novel Mn(II)-Based Metal--Organic Frameworks Isolated in Ionic Liquids
;
_journal_issue 3
_journal_name_full 'Crystal Growth &amp; Design'
_journal_page_first 1260
_journal_paper_doi 10.1021/cg301725z
_journal_volume 13
_journal_year 2013
_chemical_formula_sum 'C15 H14 Mn N2 O6'
_chemical_formula_weight 373.22
_chemical_name_systematic
; 
 ? 
;
_space_group_IT_number 61
_symmetry_cell_setting orthorhombic
_symmetry_space_group_name_Hall '-P 2ac 2ab'
_symmetry_space_group_name_H-M 'P b c a'
_atom_sites_solution_hydrogens geom
_atom_sites_solution_primary direct
_atom_sites_solution_secondary difmap
_audit_creation_method SHELXL-97
_cell_angle_alpha 90.00
_cell_angle_beta 90.00
_cell_angle_gamma 90.00
_cell_formula_units_Z 8
_cell_length_a 12.4378(6)
_cell_length_b 14.7717(8)
_cell_length_c 16.6097(9)
_cell_measurement_reflns_used 4790
_cell_measurement_temperature 173(2)
_cell_measurement_theta_max 28.06
_cell_measurement_theta_min 2.45
_cell_volume 3051.7(3)
_computing_cell_refinement 'Bruker SMART'
_computing_data_collection 'Bruker SMART'
_computing_data_reduction 'Bruker SAINT'
_computing_molecular_graphics 'Bruker SHELXTL'
_computing_publication_material 'Bruker SHELXTL'
_computing_structure_refinement 'Bruker SHELXTL'
_computing_structure_solution 'Bruker SHELXTL'
_diffrn_ambient_temperature 173(2)
_diffrn_measured_fraction_theta_full 0.980
_diffrn_measured_fraction_theta_max 0.980
_diffrn_measurement_device_type 'CCD area detector'
_diffrn_measurement_method 'phi and omega scans'
_diffrn_radiation_monochromator graphite
_diffrn_radiation_source 'sealed tube'
_diffrn_radiation_type MoK\a
_diffrn_radiation_wavelength 0.71073
_diffrn_reflns_av_R_equivalents 0.0605
_diffrn_reflns_av_sigmaI/netI 0.0440
_diffrn_reflns_limit_h_max 14
_diffrn_reflns_limit_h_min -14
_diffrn_reflns_limit_k_max 8
_diffrn_reflns_limit_k_min -16
_diffrn_reflns_limit_l_max 19
_diffrn_reflns_limit_l_min -19
_diffrn_reflns_number 16005
_diffrn_reflns_theta_full 25.02
_diffrn_reflns_theta_max 25.02
_diffrn_reflns_theta_min 3.43
_exptl_absorpt_coefficient_mu 0.901
_exptl_absorpt_correction_T_max 0.874
_exptl_absorpt_correction_T_min 0.841
_exptl_absorpt_correction_type multi-scan
_exptl_absorpt_process_details Sphere
_exptl_crystal_colour 'pale red'
_exptl_crystal_density_diffrn 1.625
_exptl_crystal_density_method 'not measured'
_exptl_crystal_description block
_exptl_crystal_F_000 1528
_exptl_crystal_size_max 0.27
_exptl_crystal_size_mid 0.16
_exptl_crystal_size_min 0.15
_refine_diff_density_max 1.048
_refine_diff_density_min -0.830
_refine_diff_density_rms 0.113
_refine_ls_extinction_method none
_refine_ls_goodness_of_fit_ref 1.053
_refine_ls_hydrogen_treatment constr
_refine_ls_matrix_type full
_refine_ls_number_parameters 217
_refine_ls_number_reflns 2640
_refine_ls_number_restraints 13
_refine_ls_restrained_S_all 1.156
_refine_ls_R_factor_all 0.0793
_refine_ls_R_factor_gt 0.0594
_refine_ls_shift/su_max 0.000
_refine_ls_shift/su_mean 0.000
_refine_ls_structure_factor_coef Fsqd
_refine_ls_weighting_details 'calc w=1/[\s^2^(Fo^2^)+(0.1001P)^2^+5.4512P] where P=(Fo^2^+2Fc^2^)/3'
_refine_ls_weighting_scheme calc
_refine_ls_wR_factor_gt 0.1590
_refine_ls_wR_factor_ref 0.1748
_reflns_number_gt 1996
_reflns_number_total 2640
_reflns_threshold_expression >2sigma(I)
_cod_data_source_file cg301725z_si_002.cif
_cod_data_source_block 61
_cod_depositor_comments
;
The following automatic conversions were performed:

'_symmetry_cell_setting' value 'Orthorhombic' changed to
'orthorhombic' according to
/home/saulius/struct/CIF-dictionaries/cif_core.dic dictionary named
'cif_core.dic' version 2.4.2 from
2011-04-26.

'_exptl_absorpt_correction_type' value 'Multi-scan'
changed to 'multi-scan' according to
/home/saulius/struct/CIF-dictionaries/cif_core.dic dictionary named
'cif_core.dic' version 2.4.2 from 2011-04-26.

Automatic conversion script
Id: cif_fix_values 1891 2012-01-12 08:04:46Z andrius 
;
_cod_original_sg_symbol_H-M 'Pbca '
_cod_database_code 4507527

loop_
_symmetry_equiv_pos_as_xyz
'x, y, z'
'-x+1/2, -y, z+1/2'
'-x, y+1/2, -z+1/2'
'x+1/2, -y+1/2, -z'
'-x, -y, -z'
'x-1/2, y, -z-1/2'
'x, -y-1/2, z-1/2'
'-x-1/2, y-1/2, z'

loop_
_atom_site_label
_atom_site_type_symbol
_atom_site_fract_x
_atom_site_fract_y
_atom_site_fract_z
_atom_site_U_iso_or_equiv
_atom_site_adp_type
_atom_site_occupancy
_atom_site_symmetry_multiplicity
_atom_site_calc_flag
_atom_site_refinement_flags
Mn1 Mn 0.60456(5) 0.01660(6) 0.57985(4) 0.0184(3) Uani 1 1 d .
C11 C 0.7966(3) -0.1301(4) 0.4393(3) 0.0232(11) Uani 1 1 d .
C12 C 0.8468(3) -0.2191(3) 0.4607(3) 0.0222(11) Uani 1 1 d .
H12A H 0.8392 -0.2407 0.5143 0.027 Uiso 1 1 calc R
C13 C 0.9045(3) -0.2720(3) 0.4055(3) 0.0207(11) Uani 1 1 d D
C14 C 0.9062(3) -0.2321(3) 0.3272(3) 0.0204(11) Uani 1 1 d .
H14A H 0.9409 -0.2653 0.2856 0.025 Uiso 1 1 calc R
C15 C 0.8576(3) -0.1415(4) 0.3044(3) 0.0219(11) Uani 1 1 d .
C16 C 0.8043(3) -0.0891(4) 0.3614(3) 0.0221(11) Uani 1 1 d .
H16A H 0.7754 -0.0311 0.3496 0.027 Uiso 1 1 calc R
C17 C 0.7311(3) -0.0779(4) 0.4969(3) 0.0251(12) Uani 1 1 d .
C18 C 0.9612(3) -0.3604(3) 0.4290(3) 0.0209(11) Uani 1 1 d D
C19 C 0.8627(3) -0.0978(4) 0.2198(3) 0.0235(12) Uani 1 1 d .
O11 O 0.7077(3) 0.0170(3) 0.4857(2) 0.0383(10) Uani 1 1 d .
O12 O 0.6991(3) -0.1328(3) 0.5532(2) 0.0360(10) Uani 1 1 d .
O13 O 0.9991(2) -0.4171(3) 0.37504(19) 0.0269(9) Uani 1 1 d .
O14 O 0.9747(2) -0.3804(2) 0.50383(18) 0.0251(8) Uani 1 1 d .
O15 O 0.8280(3) -0.0097(3) 0.2043(2) 0.0314(9) Uani 1 1 d .
O16 O 0.9041(3) -0.1521(3) 0.1675(2) 0.0339(10) Uani 1 1 d .
N1 N 1.1231(4) -0.0920(6) 0.2886(6) 0.087(2) Uani 1 1 d .
N2 N 1.1216(3) -0.2230(5) 0.2027(4) 0.0582(18) Uani 1 1 d .
C1 C 1.1018(5) -0.1162(6) 0.2134(6) 0.064(2) Uani 1 1 d U
H1A H 1.0784 -0.0764 0.1721 0.077 Uiso 1 1 calc R
C2 C 1.1547(6) -0.1769(7) 0.3271(6) 0.081(3) Uani 1 1 d .
H2A H 1.1751 -0.1796 0.3822 0.097 Uiso 1 1 calc R
C3 C 1.1530(4) -0.2554(6) 0.2775(5) 0.062(2) Uani 1 1 d .
H3A H 1.1696 -0.3160 0.2922 0.075 Uiso 1 1 calc R
C4 C 1.1099(6) -0.2820(9) 0.1326(6) 0.096(3) Uani 1 1 d .
H4A H 1.1294 -0.3441 0.1475 0.144 Uiso 1 1 calc R
H4B H 1.1572 -0.2609 0.0894 0.144 Uiso 1 1 calc R
H4C H 1.0351 -0.2807 0.1141 0.144 Uiso 1 1 calc R
C5 C 1.1125(6) 0.0153(8) 0.3290(8) 0.103(4) Uani 1 1 d .
H5A H 1.1842 0.0440 0.3335 0.124 Uiso 1 1 calc R
H5B H 1.0658 0.0540 0.2952 0.124 Uiso 1 1 calc R
C6 C 1.0648(10) 0.0022(9) 0.4089(8) 0.127(4) Uani 1 1 d U
H6A H 1.0572 0.0610 0.4357 0.191 Uiso 1 1 calc R
H6B H 1.1115 -0.0371 0.4412 0.191 Uiso 1 1 calc R
H6C H 0.9939 -0.0260 0.4033 0.191 Uiso 1 1 calc R

loop_
_atom_site_aniso_label
_atom_site_aniso_U_11
_atom_site_aniso_U_22
_atom_site_aniso_U_33
_atom_site_aniso_U_23
_atom_site_aniso_U_13
_atom_site_aniso_U_12
Mn1 0.0092(4) 0.0325(6) 0.0135(4) -0.0014(3) 0.0013(2) -0.0005(3)
C11 0.011(2) 0.039(3) 0.020(2) 0.000(2) 0.0000(17) 0.000(2)
C12 0.012(2) 0.038(3) 0.017(2) -0.001(2) 0.0015(17) 0.001(2)
C13 0.0104(19) 0.031(3) 0.020(2) 0.001(2) 0.0015(17) -0.0007(19)
C14 0.0099(19) 0.032(3) 0.019(2) -0.002(2) 0.0031(17) 0.0001(19)
C15 0.011(2) 0.038(3) 0.017(2) 0.002(2) -0.0003(17) -0.001(2)
C16 0.0090(18) 0.034(3) 0.024(2) 0.006(2) -0.0021(17) 0.0013(19)
C17 0.010(2) 0.049(4) 0.016(2) -0.004(2) -0.0017(17) -0.002(2)
C18 0.0080(19) 0.034(3) 0.021(2) 0.001(2) 0.0022(17) -0.003(2)
C19 0.0077(19) 0.040(3) 0.023(2) 0.004(2) -0.0008(17) -0.005(2)
O11 0.0222(18) 0.054(3) 0.038(2) 0.0083(19) 0.0138(16) 0.0155(18)
O12 0.0227(17) 0.054(3) 0.031(2) 0.0014(18) 0.0140(15) 0.0051(18)
O13 0.0103(14) 0.049(2) 0.0212(18) -0.0002(16) 0.0022(12) 0.0071(15)
O14 0.0085(13) 0.046(2) 0.0211(18) 0.0065(15) -0.0013(12) -0.0014(15)
O15 0.0150(16) 0.051(3) 0.028(2) 0.0125(17) 0.0032(14) 0.0077(16)
O16 0.0257(18) 0.056(3) 0.0197(18) 0.0063(17) 0.0049(14) 0.0060(17)
N1 0.014(2) 0.114(7) 0.133(7) -0.011(6) 0.013(3) -0.011(3)
N2 0.013(2) 0.084(5) 0.077(4) 0.036(4) 0.001(2) -0.003(2)
C1 0.023(3) 0.075(4) 0.095(4) 0.038(4) 0.004(3) -0.001(3)
C2 0.032(4) 0.100(8) 0.111(7) 0.022(7) 0.017(4) -0.014(4)
C3 0.021(3) 0.079(6) 0.087(6) 0.040(5) 0.004(3) -0.004(3)
C4 0.049(4) 0.149(10) 0.090(7) 0.016(7) 0.000(4) -0.022(5)
C5 0.037(4) 0.133(10) 0.139(10) 0.023(8) -0.012(5) 0.006(5)
C6 0.086(7) 0.162(9) 0.134(8) -0.037(7) -0.004(6) -0.017(6)

loop_
_atom_type_symbol
_atom_type_description
_atom_type_scat_dispersion_real
_atom_type_scat_dispersion_imag
_atom_type_scat_source
C C 0.0033 0.0016 'International Tables Vol C Tables 4.2.6.8 and 6.1.1.4'
H H 0.0000 0.0000 'International Tables Vol C Tables 4.2.6.8 and 6.1.1.4'
N N 0.0061 0.0033 'International Tables Vol C Tables 4.2.6.8 and 6.1.1.4'
O O 0.0106 0.0060 'International Tables Vol C Tables 4.2.6.8 and 6.1.1.4'
Mn Mn 0.3368 0.7283 'International Tables Vol C Tables 4.2.6.8 and 6.1.1.4'

loop_
_geom_angle_atom_site_label_1
_geom_angle_atom_site_label_2
_geom_angle_atom_site_label_3
_geom_angle
_geom_angle_site_symmetry_1
_geom_angle_site_symmetry_3
O11 Mn1 O13 132.19(16) . 4_446
O11 Mn1 O14 80.73(13) . 8_765
O13 Mn1 O14 113.95(12) 4_446 8_765
O11 Mn1 O15 118.53(14) . 2_655
O13 Mn1 O15 82.69(13) 4_446 2_655
O14 Mn1 O15 136.74(13) 8_765 2_655
O11 Mn1 O16 118.66(15) . 2_655
O13 Mn1 O16 109.11(13) 4_446 2_655
O14 Mn1 O16 76.12(13) 8_765 2_655
O15 Mn1 O16 60.62(13) 2_655 2_655
O11 Mn1 C17 35.04(16) . .
O13 Mn1 C17 101.36(16) 4_446 .
O14 Mn1 C17 110.40(14) 8_765 .
O15 Mn1 C17 104.26(13) 2_655 .
O16 Mn1 C17 142.92(13) 2_655 .
O11 Mn1 O12 64.81(14) . .
O13 Mn1 O12 75.16(13) 4_446 .
O14 Mn1 O12 134.87(12) 8_765 .
O15 Mn1 O12 86.99(13) 2_655 .
O16 Mn1 O12 145.56(12) 2_655 .
C17 Mn1 O12 29.80(14) . .
C16 C11 C17 113.8(4) . .
C16 C11 C12 123.9(4) . .
C17 C11 C12 122.3(4) . .
C13 C12 C11 123.1(4) . .
C13 C12 H12A 118.4 . .
C11 C12 H12A 118.4 . .
C12 C13 C14 111.9(4) . .
C12 C13 C18 122.9(4) . .
C14 C13 C18 125.1(4) . .
C13 C14 C15 125.8(4) . .
C13 C14 H14A 117.1 . .
C15 C14 H14A 117.1 . .
C16 C15 C14 120.7(4) . .
C16 C15 C19 114.0(4) . .
C14 C15 C19 125.3(4) . .
C15 C16 C11 114.4(5) . .
C15 C16 H16A 122.8 . .
C11 C16 H16A 122.8 . .
O12 C17 O11 129.5(4) . .
O12 C17 C11 108.1(5) . .
O11 C17 C11 122.3(4) . .
O12 C17 Mn1 76.1(3) . .
O11 C17 Mn1 53.5(2) . .
C11 C17 Mn1 172.6(3) . .
O14 C18 O13 117.7(4) . .
O14 C18 C13 120.0(4) . .
O13 C18 C13 122.3(4) . .
O16 C19 O15 125.4(4) . .
O16 C19 C15 111.6(4) . .
O15 C19 C15 122.9(4) . .
C17 O11 Mn1 91.5(3) . .
C17 O12 Mn1 74.1(3) . .
C18 O13 Mn1 115.2(3) . 4_546
C18 O14 Mn1 130.6(3) . 8_755
C19 O15 Mn1 90.7(3) . 2_654
C19 O16 Mn1 82.9(3) . 2_654
C1 N1 C2 103.6(8) . .
C1 N1 C5 126.8(8) . .
C2 N1 C5 129.6(9) . .
C3 N2 C4 122.4(8) . .
C3 N2 C1 106.4(7) . .
C4 N2 C1 131.2(7) . .
N1 C1 N2 109.8(7) . .
N1 C1 H1A 125.1 . .
N2 C1 H1A 125.1 . .
C3 C2 N1 116.2(9) . .
C3 C2 H2A 121.9 . .
N1 C2 H2A 121.9 . .
N2 C3 C2 104.0(7) . .
N2 C3 H3A 128.0 . .
C2 C3 H3A 128.0 . .
N2 C4 H4A 109.5 . .
N2 C4 H4B 109.5 . .
H4A C4 H4B 109.5 . .
N2 C4 H4C 109.5 . .
H4A C4 H4C 109.5 . .
H4B C4 H4C 109.5 . .
C6 C5 N1 105.2(9) . .
C6 C5 H5A 110.7 . .
N1 C5 H5A 110.7 . .
C6 C5 H5B 110.7 . .
N1 C5 H5B 110.7 . .
H5A C5 H5B 108.8 . .
C5 C6 H6A 109.5 . .
C5 C6 H6B 109.5 . .
H6A C6 H6B 109.5 . .
C5 C6 H6C 109.5 . .
H6A C6 H6C 109.5 . .
H6B C6 H6C 109.5 . .

loop_
_geom_bond_atom_site_label_1
_geom_bond_atom_site_label_2
_geom_bond_distance
_geom_bond_site_symmetry_2
Mn1 O11 2.022(4) .
Mn1 O13 2.107(3) 4_446
Mn1 O14 2.209(3) 8_765
Mn1 O15 2.233(3) 2_655
Mn1 O16 2.477(4) 2_655
Mn1 C17 2.515(5) .
Mn1 O12 2.539(4) .
C11 C16 1.431(6) .
C11 C17 1.474(7) .
C11 C12 1.498(7) .
C12 C13 1.403(6) .
C12 H12A 0.9500 .
C13 C14 1.429(6) .
C13 C18 1.535(6) .
C14 C15 1.517(7) .
C14 H14A 0.9500 .
C15 C16 1.390(7) .
C15 C19 1.548(6) .
C16 H16A 0.9500 .
C17 O12 1.300(6) .
C17 O11 1.445(7) .
C18 O14 1.289(5) .
C18 O13 1.314(6) .
C19 O16 1.289(6) .
C19 O15 1.395(6) .
O13 Mn1 2.107(3) 4_546
O14 Mn1 2.209(3) 8_755
O15 Mn1 2.233(3) 2_654
O16 Mn1 2.477(4) 2_654
N1 C1 1.325(10) .
N1 C2 1.462(12) .
N1 C5 1.727(13) .
N2 C3 1.389(9) .
N2 C4 1.461(12) .
N2 C1 1.607(11) .
C1 H1A 0.9500 .
C2 C3 1.422(12) .
C2 H2A 0.9500 .
C3 H3A 0.9500 .
C4 H4A 0.9800 .
C4 H4B 0.9800 .
C4 H4C 0.9800 .
C5 C6 1.466(14) .
C5 H5A 0.9900 .
C5 H5B 0.9900 .
C6 H6A 0.9800 .
C6 H6B 0.9800 .
C6 H6C 0.9800 .

loop_
_geom_torsion_atom_site_label_1
_geom_torsion_atom_site_label_2
_geom_torsion_atom_site_label_3
_geom_torsion_atom_site_label_4
_geom_torsion
_geom_torsion_site_symmetry_1
_geom_torsion_site_symmetry_4
C16 C11 C12 C13 -1.5(7) . .
C17 C11 C12 C13 176.5(4) . .
C11 C12 C13 C14 -1.8(6) . .
C11 C12 C13 C18 176.4(4) . .
C12 C13 C14 C15 2.9(6) . .
C18 C13 C14 C15 -175.2(4) . .
C13 C14 C15 C16 -0.8(7) . .
C13 C14 C15 C19 178.2(4) . .
C14 C15 C16 C11 -2.5(6) . .
C19 C15 C16 C11 178.4(4) . .
C17 C11 C16 C15 -174.5(4) . .
C12 C11 C16 C15 3.6(6) . .
C16 C11 C17 O12 158.4(4) . .
C12 C11 C17 O12 -19.7(6) . .
C16 C11 C17 O11 -19.5(6) . .
C12 C11 C17 O11 162.4(4) . .
C16 C11 C17 Mn1 34(3) . .
C12 C11 C17 Mn1 -144(3) . .
O11 Mn1 C17 O12 176.2(4) . .
O13 Mn1 C17 O12 -28.8(3) 4_446 .
O14 Mn1 C17 O12 -149.9(2) 8_765 .
O15 Mn1 C17 O12 56.5(3) 2_655 .
O16 Mn1 C17 O12 116.2(3) 2_655 .
O13 Mn1 C17 O11 155.0(3) 4_446 .
O14 Mn1 C17 O11 33.9(3) 8_765 .
O15 Mn1 C17 O11 -119.7(3) 2_655 .
O16 Mn1 C17 O11 -59.9(3) 2_655 .
O12 Mn1 C17 O11 -176.2(4) . .
O11 Mn1 C17 C11 -58(3) . .
O13 Mn1 C17 C11 97(3) 4_446 .
O14 Mn1 C17 C11 -24(3) 8_765 .
O15 Mn1 C17 C11 -178(3) 2_655 .
O16 Mn1 C17 C11 -118(3) 2_655 .
O12 Mn1 C17 C11 126(3) . .
C12 C13 C18 O14 -13.1(6) . .
C14 C13 C18 O14 164.8(4) . .
C12 C13 C18 O13 168.1(4) . .
C14 C13 C18 O13 -13.9(7) . .
C16 C15 C19 O16 -174.2(4) . .
C14 C15 C19 O16 6.8(6) . .
C16 C15 C19 O15 6.9(6) . .
C14 C15 C19 O15 -172.1(4) . .
O12 C17 O11 Mn1 -4.8(5) . .
C11 C17 O11 Mn1 172.5(4) . .
O13 Mn1 O11 C17 -34.0(3) 4_446 .
O14 Mn1 O11 C17 -148.0(3) 8_765 .
O15 Mn1 O11 C17 73.3(3) 2_655 .
O16 Mn1 O11 C17 143.5(2) 2_655 .
O12 Mn1 O11 C17 2.1(2) . .
O11 C17 O12 Mn1 4.0(4) . .
C11 C17 O12 Mn1 -173.6(3) . .
O11 Mn1 O12 C17 -2.4(3) . .
O13 Mn1 O12 C17 150.8(3) 4_446 .
O14 Mn1 O12 C17 41.6(3) 8_765 .
O15 Mn1 O12 C17 -126.0(3) 2_655 .
O16 Mn1 O12 C17 -107.0(3) 2_655 .
O14 C18 O13 Mn1 -12.7(5) . 4_546
C13 C18 O13 Mn1 166.1(3) . 4_546
O13 C18 O14 Mn1 -73.4(5) . 8_755
C13 C18 O14 Mn1 107.8(4) . 8_755
O16 C19 O15 Mn1 -7.0(4) . 2_654
C15 C19 O15 Mn1 171.7(3) . 2_654
O15 C19 O16 Mn1 6.4(4) . 2_654
C15 C19 O16 Mn1 -172.5(3) . 2_654
C2 N1 C1 N2 -0.4(6) . .
C5 N1 C1 N2 -179.4(5) . .
C3 N2 C1 N1 1.1(6) . .
C4 N2 C1 N1 -179.9(6) . .
C1 N1 C2 C3 -0.5(7) . .
C5 N1 C2 C3 178.5(6) . .
C4 N2 C3 C2 179.7(6) . .
C1 N2 C3 C2 -1.3(6) . .
N1 C2 C3 N2 1.2(7) . .
C1 N1 C5 C6 138.6(8) . .
C2 N1 C5 C6 -40.2(10) . .
